data_4349964
loop_
_publ_author_name
'Zhang, Xiaofeng'
'Zhang, Zilong'
'Xiang, Shiqun'
'Zhu, Yingzu'
'Chen, Changneng'
'Huang, Deguang'

_publ_section_title
;
 Base induced C--CN bond cleavage at room temperature: a convenient method
 for the activation of acetonitrile
;
_journal_issue 5
_journal_name_full 'Inorganic Chemistry Frontiers'
_journal_page_first 1135
_journal_paper_doi 10.1039/C8QI01258J
_journal_volume 6
_journal_year 2019
_chemical_formula_moiety 'C36 H49 Cu N5 O2, C8 H20 N'
_chemical_formula_sum 'C36 H49 Cu N5 O2'
_chemical_formula_weight 647.34
_chemical_name_common '[Cu(NNN-Et-Pincer)-CN](Et4N)'
_space_group_IT_number 33
_space_group_name_Hall 'P 2c -2n'
_space_group_name_H-M_alt 'P n a 21'
_symmetry_cell_setting orthorhombic
_symmetry_space_group_name_Hall 'P 2c -2n'
_symmetry_space_group_name_H-M 'P n a 21'
_atom_sites_solution_hydrogens geom
_atom_sites_solution_primary direct
_atom_sites_solution_secondary difmap
_audit_creation_method SHELXL-97
_audit_update_record
;
2018-12-11 deposited with the CCDC.	2019-02-22 downloaded from the CCDC.
;
_cell_angle_alpha 90.00
_cell_angle_beta 90.00
_cell_angle_gamma 90.00
_cell_formula_units_Z 4
_cell_length_a 15.7451(18)
_cell_length_b 10.6651(10)
_cell_length_c 20.5900(16)
_cell_measurement_reflns_used 3297
_cell_measurement_temperature 100(2)
_cell_measurement_theta_max 70.8730
_cell_measurement_theta_min 4.2800
_cell_volume 3457.5(6)
_computing_cell_refinement 'CrysAlisPro, Agilent Technologies'
_computing_data_collection 'CrysAlisPro, Agilent Technologies'
_computing_data_reduction 'CrysAlisPro, Agilent Technologies'
_computing_molecular_graphics 'Bruker SHELXTL'
_computing_publication_material 'Bruker SHELXTL'
_computing_structure_refinement 'SHELXL-97 (Sheldrick, 1997)'
_computing_structure_solution 'SHELXS-97 (Sheldrick, 1990)'
_diffrn_ambient_temperature 100(2)
_diffrn_detector_area_resol_mean 10.5594
_diffrn_measured_fraction_theta_full 1.000
_diffrn_measured_fraction_theta_max 1.000
_diffrn_measurement_device_type 'SuperNova, Dual, Cu at zero, Atlas'
_diffrn_measurement_method '\w scans'
_diffrn_radiation_monochromator Mirror
_diffrn_radiation_source 'SuperNova (Cu) X-ray Source'
_diffrn_radiation_type CuK\a
_diffrn_radiation_wavelength 1.54184
_diffrn_reflns_av_R_equivalents 0.0677
_diffrn_reflns_av_sigmaI/netI 0.0594
_diffrn_reflns_limit_h_max 17
_diffrn_reflns_limit_h_min -19
_diffrn_reflns_limit_k_max 7
_diffrn_reflns_limit_k_min -12
_diffrn_reflns_limit_l_max 20
_diffrn_reflns_limit_l_min -25
_diffrn_reflns_number 12242
_diffrn_reflns_theta_full 70.00
_diffrn_reflns_theta_max 70.00
_diffrn_reflns_theta_min 4.29
_exptl_absorpt_coefficient_mu 1.181
_exptl_absorpt_correction_T_max 0.9654
_exptl_absorpt_correction_T_min 0.6895
_exptl_absorpt_correction_type multi-scan
_exptl_absorpt_process_details
; 
CrysAlisPro, Agilent Technologies,Version 1.171.36.28 
Empirical absorption correction using spherical harmonics, 
implemented in SCALE3 ABSPACK scaling algorithm. 
;
_exptl_crystal_colour purple-brown
_exptl_crystal_density_diffrn 1.244
_exptl_crystal_density_method 'not measured'
_exptl_crystal_description needle
_exptl_crystal_F_000 1380
_exptl_crystal_size_max 0.34
_exptl_crystal_size_mid 0.05
_exptl_crystal_size_min 0.03
_refine_diff_density_max 1.066
_refine_diff_density_min -1.315
_refine_diff_density_rms 0.091
_refine_ls_abs_structure_details 'Flack H D (1983), Acta Cryst. A39, 876-881'
_refine_ls_abs_structure_Flack 0.00(7)
_refine_ls_extinction_method none
_refine_ls_goodness_of_fit_ref 1.062
_refine_ls_hydrogen_treatment constr
_refine_ls_matrix_type full
_refine_ls_number_parameters 397
_refine_ls_number_reflns 4720
_refine_ls_number_restraints 13
_refine_ls_restrained_S_all 1.065
_refine_ls_R_factor_all 0.1038
_refine_ls_R_factor_gt 0.0847
_refine_ls_shift/su_max 0.000
_refine_ls_shift/su_mean 0.000
_refine_ls_structure_factor_coef Fsqd
_refine_ls_weighting_details 'calc w=1/[\s^2^(Fo^2^)+(0.1345P)^2^+3.2072P] where P=(Fo^2^+2Fc^2^)/3'
_refine_ls_weighting_scheme calc
_refine_ls_wR_factor_gt 0.2226
_refine_ls_wR_factor_ref 0.2378
_reflns_number_gt 3656
_reflns_number_total 4720
_reflns_threshold_expression >2sigma(I)
_cod_data_source_file c8qi01258j2.cif
_cod_data_source_block Complex4
_cod_database_code 4349964

loop_
_symmetry_equiv_pos_as_xyz
'x, y, z'
'-x, -y, z+1/2'
'-x+1/2, y+1/2, z+1/2'
'x+1/2, -y+1/2, z'

loop_
_atom_site_label
_atom_site_type_symbol
_atom_site_fract_x
_atom_site_fract_y
_atom_site_fract_z
_atom_site_U_iso_or_equiv
_atom_site_adp_type
_atom_site_occupancy
_atom_site_symmetry_multiplicity
_atom_site_calc_flag
_atom_site_refinement_flags
Cu1 Cu 0.34994(6) 0.76893(9) 0.50309(6) 0.0431(3) Uani 1 1 d .
O1 O 0.2845(4) 0.4908(5) 0.3747(3) 0.0521(14) Uani 1 1 d .
O2 O 0.4317(4) 0.6603(6) 0.6836(3) 0.0568(15) Uani 1 1 d .
N1 N 0.3044(4) 0.6872(6) 0.4206(3) 0.0403(13) Uani 1 1 d .
N2 N 0.3627(4) 0.5921(6) 0.5252(3) 0.0393(14) Uani 1 1 d .
N3 N 0.3914(4) 0.7830(7) 0.5952(3) 0.0447(15) Uani 1 1 d .
N4 N 0.3625(8) 1.0509(12) 0.4671(6) 0.096(3) Uani 1 1 d U
N5 N 0.5876(5) 0.2237(7) 0.3694(4) 0.0566(19) Uani 1 1 d .
C1 C 0.3071(5) 0.5622(7) 0.4191(4) 0.0400(16) Uani 1 1 d .
C2 C 0.3438(5) 0.5067(7) 0.4800(4) 0.0423(17) Uani 1 1 d .
C3 C 0.3554(6) 0.3797(7) 0.4941(5) 0.0493(19) Uani 1 1 d .
H3A H 0.3421 0.3172 0.4628 0.059 Uiso 1 1 calc R
C4 C 0.3865(6) 0.3471(8) 0.5542(5) 0.056(2) Uani 1 1 d .
H4A H 0.3939 0.2611 0.5649 0.068 Uiso 1 1 calc R
C5 C 0.4069(6) 0.4383(9) 0.5992(5) 0.057(2) Uani 1 1 d .
H5A H 0.4300 0.4163 0.6403 0.068 Uiso 1 1 calc R
C6 C 0.3928(5) 0.5636(8) 0.5830(4) 0.0458(19) Uani 1 1 d .
C7 C 0.4095(5) 0.6776(8) 0.6265(4) 0.0441(17) Uani 1 1 d .
C8 C 0.4041(6) 0.8987(8) 0.6302(4) 0.0485(19) Uani 1 1 d .
C9 C 0.4827(5) 0.9571(9) 0.6295(5) 0.056(2) Uani 1 1 d .
C10 C 0.4908(6) 1.0717(9) 0.6578(5) 0.060(2) Uani 1 1 d .
H10A H 0.5440 1.1135 0.6555 0.073 Uiso 1 1 calc R
C11 C 0.4236(6) 1.1299(8) 0.6903(4) 0.052(2) Uani 1 1 d .
H11A H 0.4313 1.2087 0.7111 0.063 Uiso 1 1 calc R
C12 C 0.3473(6) 1.0720(8) 0.6916(5) 0.059(2) Uani 1 1 d .
H12A H 0.3006 1.1106 0.7129 0.070 Uiso 1 1 calc R
C13 C 0.3366(5) 0.9547(8) 0.6613(5) 0.057(2) Uani 1 1 d .
C14 C 0.2500(6) 0.8934(11) 0.6657(8) 0.090(5) Uani 1 1 d .
H14A H 0.2564 0.8020 0.6592 0.108 Uiso 1 1 calc R
H14B H 0.2268 0.9069 0.7099 0.108 Uiso 1 1 calc R
C15 C 0.1912(8) 0.9403(19) 0.6197(9) 0.118(6) Uani 1 1 d .
H15A H 0.1366 0.8974 0.6250 0.178 Uiso 1 1 calc R
H15B H 0.2129 0.9254 0.5757 0.178 Uiso 1 1 calc R
H15C H 0.1834 1.0305 0.6264 0.178 Uiso 1 1 calc R
C16 C 0.5548(6) 0.8962(12) 0.5918(7) 0.083(4) Uani 1 1 d .
H16A H 0.5578 0.8070 0.6048 0.100 Uiso 1 1 calc R
H16B H 0.5398 0.8984 0.5451 0.100 Uiso 1 1 calc R
C17 C 0.6407(7) 0.9515(13) 0.5994(8) 0.091(4) Uani 1 1 d .
H17A H 0.6813 0.9047 0.5727 0.136 Uiso 1 1 calc R
H17B H 0.6579 0.9471 0.6450 0.136 Uiso 1 1 calc R
H17C H 0.6397 1.0393 0.5854 0.136 Uiso 1 1 calc R
C18 C 0.2654(5) 0.7516(7) 0.3691(4) 0.0404(16) Uani 1 1 d .
C19 C 0.3095(5) 0.7756(7) 0.3113(4) 0.0445(17) Uani 1 1 d .
C20 C 0.2700(6) 0.8434(8) 0.2623(4) 0.051(2) Uani 1 1 d .
H20A H 0.3002 0.8622 0.2236 0.062 Uiso 1 1 calc R
C21 C 0.1866(6) 0.8842(7) 0.2695(4) 0.0468(18) Uani 1 1 d .
H21A H 0.1594 0.9300 0.2358 0.056 Uiso 1 1 calc R
C22 C 0.1433(5) 0.8565(7) 0.3273(4) 0.0436(17) Uani 1 1 d .
H22A H 0.0859 0.8824 0.3320 0.052 Uiso 1 1 calc R
C23 C 0.1816(5) 0.7931(7) 0.3772(4) 0.0441(17) Uani 1 1 d .
C24 C 0.1401(7) 0.7699(10) 0.4426(6) 0.063(3) Uani 1 1 d .
H24A H 0.1322 0.6784 0.4480 0.076 Uiso 1 1 calc R
H24B H 0.1796 0.7983 0.4770 0.076 Uiso 1 1 calc R
C25 C 0.0559(7) 0.8331(10) 0.4531(5) 0.067(3) Uani 1 1 d .
H25A H 0.0345 0.8125 0.4965 0.100 Uiso 1 1 calc R
H25B H 0.0153 0.8038 0.4203 0.100 Uiso 1 1 calc R
H25C H 0.0629 0.9241 0.4493 0.100 Uiso 1 1 calc R
C26 C 0.3990(5) 0.7287(10) 0.2999(5) 0.057(2) Uani 1 1 d .
H26A H 0.4346 0.7996 0.2850 0.069 Uiso 1 1 calc R
H26B H 0.4226 0.6985 0.3416 0.069 Uiso 1 1 calc R
C27 C 0.4045(6) 0.6248(10) 0.2508(6) 0.065(3) Uani 1 1 d .
H27A H 0.4638 0.5984 0.2461 0.097 Uiso 1 1 calc R
H27B H 0.3831 0.6547 0.2089 0.097 Uiso 1 1 calc R
H27C H 0.3701 0.5536 0.2655 0.097 Uiso 1 1 calc R
C28 C 0.3507(7) 0.9479(10) 0.4786(5) 0.066(3) Uani 1 1 d U
C29 C 0.4965(8) 0.2683(11) 0.3757(5) 0.069(3) Uani 1 1 d .
H29A H 0.4647 0.2062 0.4019 0.082 Uiso 1 1 calc R
H29B H 0.4964 0.3483 0.4001 0.082 Uiso 1 1 calc R
C30 C 0.4496(9) 0.2882(15) 0.3130(7) 0.097(5) Uani 1 1 d .
H30A H 0.3918 0.3172 0.3223 0.146 Uiso 1 1 calc R
H30B H 0.4472 0.2091 0.2889 0.146 Uiso 1 1 calc R
H30C H 0.4793 0.3514 0.2870 0.146 Uiso 1 1 calc R
C31 C 0.6380(7) 0.3260(9) 0.3388(5) 0.060(2) Uani 1 1 d .
H31A H 0.6265 0.4048 0.3627 0.072 Uiso 1 1 calc R
H31B H 0.6175 0.3375 0.2938 0.072 Uiso 1 1 calc R
C32 C 0.7342(7) 0.3058(9) 0.3368(6) 0.071(3) Uani 1 1 d .
H32A H 0.7613 0.3777 0.3157 0.106 Uiso 1 1 calc R
H32B H 0.7469 0.2293 0.3123 0.106 Uiso 1 1 calc R
H32C H 0.7560 0.2974 0.3812 0.106 Uiso 1 1 calc R
C33 C 0.5930(7) 0.1083(9) 0.3271(5) 0.066(3) Uani 1 1 d .
H33A H 0.6524 0.0780 0.3270 0.079 Uiso 1 1 calc R
H33B H 0.5781 0.1318 0.2821 0.079 Uiso 1 1 calc R
C34 C 0.5354(7) 0.0013(11) 0.3485(7) 0.087(4) Uani 1 1 d .
H34A H 0.5420 -0.0696 0.3186 0.131 Uiso 1 1 calc R
H34B H 0.4762 0.0296 0.3481 0.131 Uiso 1 1 calc R
H34C H 0.5509 -0.0251 0.3925 0.131 Uiso 1 1 calc R
C35 C 0.6213(8) 0.1916(9) 0.4358(5) 0.067(3) Uani 1 1 d .
H35A H 0.6776 0.1515 0.4304 0.081 Uiso 1 1 calc R
H35B H 0.5830 0.1287 0.4555 0.081 Uiso 1 1 calc R
C36 C 0.6309(10) 0.3003(10) 0.4834(5) 0.080(4) Uani 1 1 d .
H36A H 0.6531 0.2688 0.5248 0.120 Uiso 1 1 calc R
H36B H 0.5754 0.3395 0.4906 0.120 Uiso 1 1 calc R
H36C H 0.6704 0.3623 0.4654 0.120 Uiso 1 1 calc R

loop_
_atom_site_aniso_label
_atom_site_aniso_U_11
_atom_site_aniso_U_22
_atom_site_aniso_U_33
_atom_site_aniso_U_23
_atom_site_aniso_U_13
_atom_site_aniso_U_12
Cu1 0.0500(5) 0.0422(5) 0.0369(6) -0.0007(6) -0.0035(6) 0.0059(4)
O1 0.080(4) 0.038(3) 0.038(3) 0.001(2) -0.003(3) -0.006(2)
O2 0.071(4) 0.060(3) 0.039(3) -0.001(3) 0.002(3) 0.011(3)
N1 0.047(3) 0.042(3) 0.032(4) 0.005(3) 0.004(3) 0.000(3)
N2 0.041(3) 0.037(3) 0.040(4) 0.007(3) 0.002(2) 0.000(2)
N3 0.048(3) 0.056(4) 0.030(3) -0.005(3) -0.002(3) 0.014(3)
N4 0.101(5) 0.090(5) 0.097(5) -0.013(4) 0.010(4) -0.016(4)
N5 0.079(5) 0.047(4) 0.044(5) -0.006(3) 0.000(4) 0.021(3)
C1 0.044(4) 0.038(4) 0.037(4) 0.006(3) 0.003(3) 0.000(3)
C2 0.047(4) 0.039(4) 0.041(4) 0.001(3) 0.002(3) -0.001(3)
C3 0.072(5) 0.043(4) 0.033(5) 0.006(4) 0.010(4) 0.000(3)
C4 0.071(6) 0.047(5) 0.051(6) 0.007(4) 0.005(4) 0.012(4)
C5 0.068(5) 0.060(5) 0.043(5) 0.015(4) 0.005(4) 0.013(4)
C6 0.036(3) 0.055(5) 0.046(5) 0.000(4) 0.010(3) 0.003(3)
C7 0.046(4) 0.056(5) 0.030(4) -0.001(4) 0.007(3) 0.013(3)
C8 0.063(5) 0.051(4) 0.031(4) -0.001(3) -0.001(3) 0.024(4)
C9 0.051(4) 0.068(5) 0.049(5) -0.021(4) -0.008(4) 0.013(4)
C10 0.050(4) 0.069(6) 0.062(6) -0.018(5) -0.008(4) 0.007(4)
C11 0.075(5) 0.045(4) 0.037(4) 0.000(4) -0.001(4) 0.007(4)
C12 0.061(5) 0.047(5) 0.068(6) 0.001(4) 0.004(5) 0.018(4)
C13 0.050(4) 0.046(5) 0.074(7) 0.001(4) 0.003(4) 0.013(3)
C14 0.056(5) 0.068(7) 0.147(14) -0.038(7) 0.025(7) 0.007(5)
C15 0.064(7) 0.172(16) 0.119(13) -0.073(12) -0.015(8) 0.017(8)
C16 0.045(5) 0.094(8) 0.111(10) -0.055(8) -0.006(5) 0.011(5)
C17 0.060(6) 0.094(9) 0.119(12) -0.051(8) 0.010(6) -0.006(5)
C18 0.056(4) 0.038(4) 0.027(4) 0.004(3) -0.002(3) -0.008(3)
C19 0.054(4) 0.048(4) 0.032(4) 0.001(3) 0.002(3) -0.019(3)
C20 0.073(5) 0.050(4) 0.031(4) 0.001(3) -0.004(4) -0.017(4)
C21 0.072(5) 0.040(4) 0.029(4) 0.007(3) -0.013(4) -0.010(3)
C22 0.047(4) 0.038(4) 0.046(5) 0.002(3) -0.008(3) 0.002(3)
C23 0.058(4) 0.033(3) 0.042(4) 0.005(3) -0.001(3) 0.001(3)
C24 0.070(6) 0.061(5) 0.058(6) 0.018(5) 0.005(5) 0.011(4)
C25 0.067(6) 0.075(6) 0.058(6) 0.020(5) 0.009(5) 0.013(5)
C26 0.047(4) 0.087(7) 0.037(5) 0.002(4) -0.003(4) -0.020(4)
C27 0.048(4) 0.073(6) 0.074(7) -0.001(5) -0.004(4) -0.010(4)
C28 0.079(4) 0.056(4) 0.061(4) 0.004(3) -0.008(4) 0.009(3)
C29 0.084(7) 0.073(6) 0.048(6) 0.008(5) 0.003(5) 0.026(5)
C30 0.078(7) 0.138(12) 0.075(9) 0.027(8) -0.002(7) 0.042(8)
C31 0.080(6) 0.051(5) 0.050(6) 0.003(4) -0.001(5) 0.019(4)
C32 0.081(7) 0.043(5) 0.088(9) 0.005(5) -0.014(6) 0.004(4)
C33 0.078(6) 0.062(5) 0.058(6) -0.023(5) -0.005(5) 0.016(4)
C34 0.070(6) 0.081(7) 0.110(10) -0.050(7) 0.020(6) -0.019(5)
C35 0.110(8) 0.044(5) 0.048(6) -0.003(4) -0.010(5) 0.011(5)
C36 0.144(11) 0.060(6) 0.036(6) -0.013(4) -0.011(6) -0.004(6)

loop_
_atom_type_symbol
_atom_type_description
_atom_type_scat_dispersion_real
_atom_type_scat_dispersion_imag
_atom_type_scat_source
C C 0.0181 0.0091 'International Tables Vol C Tables 4.2.6.8 and 6.1.1.4'
H H 0.0000 0.0000 'International Tables Vol C Tables 4.2.6.8 and 6.1.1.4'
Cu Cu -1.9646 0.5888 'International Tables Vol C Tables 4.2.6.8 and 6.1.1.4'
N N 0.0311 0.0180 'International Tables Vol C Tables 4.2.6.8 and 6.1.1.4'
O O 0.0492 0.0322 'International Tables Vol C Tables 4.2.6.8 and 6.1.1.4'

loop_
_geom_angle_atom_site_label_1
_geom_angle_atom_site_label_2
_geom_angle_atom_site_label_3
_geom_angle
N2 Cu1 C28 173.6(4)
N2 Cu1 N3 79.5(3)
C28 Cu1 N3 99.6(4)
N2 Cu1 N1 79.5(3)
C28 Cu1 N1 101.7(4)
N3 Cu1 N1 158.6(3)
C1 N1 C18 119.0(7)
C1 N1 Cu1 115.8(5)
C18 N1 Cu1 125.0(5)
C6 N2 C2 123.5(7)
C6 N2 Cu1 118.2(6)
C2 N2 Cu1 118.3(5)
C7 N3 C8 116.9(7)
C7 N3 Cu1 117.7(6)
C8 N3 Cu1 125.4(6)
C31 N5 C35 111.3(8)
C31 N5 C33 108.9(8)
C35 N5 C33 108.6(7)
C31 N5 C29 108.1(7)
C35 N5 C29 109.1(8)
C33 N5 C29 111.0(8)
O1 C1 N1 128.3(7)
O1 C1 C2 118.9(7)
N1 C1 C2 112.7(7)
N2 C2 C3 119.2(8)
N2 C2 C1 113.5(6)
C3 C2 C1 127.3(8)
C4 C3 C2 118.5(8)
C4 C3 H3A 120.7
C2 C3 H3A 120.7
C3 C4 C5 120.6(8)
C3 C4 H4A 119.7
C5 C4 H4A 119.7
C4 C5 C6 118.5(9)
C4 C5 H5A 120.8
C6 C5 H5A 120.8
N2 C6 C5 119.7(8)
N2 C6 C7 113.9(7)
C5 C6 C7 126.4(8)
O2 C7 N3 130.3(8)
O2 C7 C6 118.9(8)
N3 C7 C6 110.6(7)
C13 C8 C9 119.8(8)
C13 C8 N3 119.8(8)
C9 C8 N3 120.3(7)
C10 C9 C8 119.0(8)
C10 C9 C16 122.1(9)
C8 C9 C16 118.6(8)
C9 C10 C11 122.2(9)
C9 C10 H10A 118.9
C11 C10 H10A 118.9
C12 C11 C10 118.6(9)
C12 C11 H11A 120.7
C10 C11 H11A 120.7
C11 C12 C13 120.2(9)
C11 C12 H12A 119.9
C13 C12 H12A 119.9
C8 C13 C12 120.0(9)
C8 C13 C14 122.4(9)
C12 C13 C14 117.6(8)
C15 C14 C13 113.4(14)
C15 C14 H14A 108.9
C13 C14 H14A 108.9
C15 C14 H14B 108.9
C13 C14 H14B 108.9
H14A C14 H14B 107.7
C14 C15 H15A 109.5
C14 C15 H15B 109.5
H15A C15 H15B 109.5
C14 C15 H15C 109.5
H15A C15 H15C 109.5
H15B C15 H15C 109.5
C17 C16 C9 117.2(9)
C17 C16 H16A 108.0
C9 C16 H16A 108.0
C17 C16 H16B 108.0
C9 C16 H16B 108.0
H16A C16 H16B 107.2
C16 C17 H17A 109.5
C16 C17 H17B 109.5
H17A C17 H17B 109.5
C16 C17 H17C 109.5
H17A C17 H17C 109.5
H17B C17 H17C 109.5
C19 C18 C23 120.6(8)
C19 C18 N1 121.0(7)
C23 C18 N1 118.4(7)
C20 C19 C18 119.3(8)
C20 C19 C26 118.5(8)
C18 C19 C26 122.1(8)
C19 C20 C21 120.7(8)
C19 C20 H20A 119.7
C21 C20 H20A 119.7
C20 C21 C22 118.8(7)
C20 C21 H21A 120.6
C22 C21 H21A 120.6
C23 C22 C21 121.8(8)
C23 C22 H22A 119.1
C21 C22 H22A 119.1
C22 C23 C18 118.7(8)
C22 C23 C24 123.8(8)
C18 C23 C24 117.4(7)
C25 C24 C23 115.7(8)
C25 C24 H24A 108.4
C23 C24 H24A 108.4
C25 C24 H24B 108.4
C23 C24 H24B 108.4
H24A C24 H24B 107.4
C24 C25 H25A 109.5
C24 C25 H25B 109.5
H25A C25 H25B 109.5
C24 C25 H25C 109.5
H25A C25 H25C 109.5
H25B C25 H25C 109.5
C27 C26 C19 113.7(7)
C27 C26 H26A 108.8
C19 C26 H26A 108.8
C27 C26 H26B 108.8
C19 C26 H26B 108.8
H26A C26 H26B 107.7
C26 C27 H27A 109.5
C26 C27 H27B 109.5
H27A C27 H27B 109.5
C26 C27 H27C 109.5
H27A C27 H27C 109.5
H27B C27 H27C 109.5
N4 C28 Cu1 170.6(11)
C30 C29 N5 115.8(9)
C30 C29 H29A 108.3
N5 C29 H29A 108.3
C30 C29 H29B 108.3
N5 C29 H29B 108.3
H29A C29 H29B 107.4
C29 C30 H30A 109.5
C29 C30 H30B 109.5
H30A C30 H30B 109.5
C29 C30 H30C 109.5
H30A C30 H30C 109.5
H30B C30 H30C 109.5
N5 C31 C32 115.8(8)
N5 C31 H31A 108.3
C32 C31 H31A 108.3
N5 C31 H31B 108.3
C32 C31 H31B 108.3
H31A C31 H31B 107.4
C31 C32 H32A 109.5
C31 C32 H32B 109.5
H32A C32 H32B 109.5
C31 C32 H32C 109.5
H32A C32 H32C 109.5
H32B C32 H32C 109.5
N5 C33 C34 114.3(9)
N5 C33 H33A 108.7
C34 C33 H33A 108.7
N5 C33 H33B 108.7
C34 C33 H33B 108.7
H33A C33 H33B 107.6
C33 C34 H34A 109.5
C33 C34 H34B 109.5
H34A C34 H34B 109.5
C33 C34 H34C 109.5
H34A C34 H34C 109.5
H34B C34 H34C 109.5
N5 C35 C36 116.5(8)
N5 C35 H35A 108.2
C36 C35 H35A 108.2
N5 C35 H35B 108.2
C36 C35 H35B 108.2
H35A C35 H35B 107.3
C35 C36 H36A 109.5
C35 C36 H36B 109.5
H36A C36 H36B 109.5
C35 C36 H36C 109.5
H36A C36 H36C 109.5
H36B C36 H36C 109.5

loop_
_geom_bond_atom_site_label_1
_geom_bond_atom_site_label_2
_geom_bond_distance
Cu1 N2 1.950(6)
Cu1 C28 1.975(10)
Cu1 N3 2.012(7)
Cu1 N1 2.039(7)
O1 C1 1.243(10)
O2 C7 1.240(11)
N1 C1 1.334(10)
N1 C18 1.406(10)
N2 C6 1.317(11)
N2 C2 1.337(10)
N3 C7 1.326(11)
N3 C8 1.442(11)
N4 C28 1.138(15)
N5 C31 1.489(13)
N5 C35 1.505(13)
N5 C33 1.510(11)
N5 C29 1.518(13)
C1 C2 1.501(11)
C2 C3 1.397(11)
C3 C4 1.377(14)
C3 H3A 0.9500
C4 C5 1.382(14)
C4 H4A 0.9500
C5 C6 1.394(13)
C5 H5A 0.9500
C6 C7 1.533(12)
C8 C13 1.377(12)
C8 C9 1.385(13)
C9 C10 1.359(13)
C9 C16 1.522(13)
C10 C11 1.398(13)
C10 H10A 0.9500
C11 C12 1.351(14)
C11 H11A 0.9500
C12 C13 1.408(14)
C12 H12A 0.9500
C13 C14 1.516(14)
C14 C15 1.42(2)
C14 H14A 0.9900
C14 H14B 0.9900
C15 H15A 0.9800
C15 H15B 0.9800
C15 H15C 0.9800
C16 C17 1.484(15)
C16 H16A 0.9900
C16 H16B 0.9900
C17 H17A 0.9800
C17 H17B 0.9800
C17 H17C 0.9800
C18 C19 1.401(11)
C18 C23 1.403(12)
C19 C20 1.387(12)
C19 C26 1.513(13)
C20 C21 1.392(13)
C20 H20A 0.9500
C21 C22 1.403(12)
C21 H21A 0.9500
C22 C23 1.370(11)
C22 H22A 0.9500
C23 C24 1.517(13)
C24 C25 1.503(14)
C24 H24A 0.9900
C24 H24B 0.9900
C25 H25A 0.9800
C25 H25B 0.9800
C25 H25C 0.9800
C26 C27 1.501(15)
C26 H26A 0.9900
C26 H26B 0.9900
C27 H27A 0.9800
C27 H27B 0.9800
C27 H27C 0.9800
C29 C30 1.502(17)
C29 H29A 0.9900
C29 H29B 0.9900
C30 H30A 0.9800
C30 H30B 0.9800
C30 H30C 0.9800
C31 C32 1.531(15)
C31 H31A 0.9900
C31 H31B 0.9900
C32 H32A 0.9800
C32 H32B 0.9800
C32 H32C 0.9800
C33 C34 1.522(16)
C33 H33A 0.9900
C33 H33B 0.9900
C34 H34A 0.9800
C34 H34B 0.9800
C34 H34C 0.9800
C35 C36 1.525(14)
C35 H35A 0.9900
C35 H35B 0.9900
C36 H36A 0.9800
C36 H36B 0.9800
C36 H36C 0.9800

loop_
_geom_torsion_atom_site_label_1
_geom_torsion_atom_site_label_2
_geom_torsion_atom_site_label_3
_geom_torsion_atom_site_label_4
_geom_torsion
N2 Cu1 N1 C1 -2.1(5)
C28 Cu1 N1 C1 171.5(6)
N3 Cu1 N1 C1 -13.1(11)
N2 Cu1 N1 C18 172.6(6)
C28 Cu1 N1 C18 -13.8(7)
N3 Cu1 N1 C18 161.6(7)
C28 Cu1 N2 C6 80(4)
N3 Cu1 N2 C6 -2.6(5)
N1 Cu1 N2 C6 -178.6(6)
C28 Cu1 N2 C2 -97(4)
N3 Cu1 N2 C2 -179.9(6)
N1 Cu1 N2 C2 4.2(5)
N2 Cu1 N3 C7 1.7(6)
C28 Cu1 N3 C7 -171.9(6)
N1 Cu1 N3 C7 12.6(11)
N2 Cu1 N3 C8 -179.1(7)
C28 Cu1 N3 C8 7.3(7)
N1 Cu1 N3 C8 -168.1(7)
C18 N1 C1 O1 6.0(12)
Cu1 N1 C1 O1 -178.9(7)
C18 N1 C1 C2 -175.0(6)
Cu1 N1 C1 C2 0.0(8)
C6 N2 C2 C3 0.6(11)
Cu1 N2 C2 C3 177.7(6)
C6 N2 C2 C1 177.6(7)
Cu1 N2 C2 C1 -5.3(8)
O1 C1 C2 N2 -177.6(7)
N1 C1 C2 N2 3.3(9)
O1 C1 C2 C3 -0.9(13)
N1 C1 C2 C3 180.0(8)
N2 C2 C3 C4 -0.3(12)
C1 C2 C3 C4 -176.8(8)
C2 C3 C4 C5 -1.0(14)
C3 C4 C5 C6 1.9(14)
C2 N2 C6 C5 0.4(11)
Cu1 N2 C6 C5 -176.7(6)
C2 N2 C6 C7 -179.9(6)
Cu1 N2 C6 C7 3.0(8)
C4 C5 C6 N2 -1.6(12)
C4 C5 C6 C7 178.6(8)
C8 N3 C7 O2 4.7(13)
Cu1 N3 C7 O2 -176.0(7)
C8 N3 C7 C6 -179.9(7)
Cu1 N3 C7 C6 -0.6(8)
N2 C6 C7 O2 174.5(7)
C5 C6 C7 O2 -5.8(12)
N2 C6 C7 N3 -1.5(9)
C5 C6 C7 N3 178.2(8)
C7 N3 C8 C13 -96.1(10)
Cu1 N3 C8 C13 84.7(10)
C7 N3 C8 C9 87.4(10)
Cu1 N3 C8 C9 -91.8(9)
C13 C8 C9 C10 -2.5(15)
N3 C8 C9 C10 174.0(9)
C13 C8 C9 C16 -176.9(10)
N3 C8 C9 C16 -0.4(14)
C8 C9 C10 C11 3.1(16)
C16 C9 C10 C11 177.4(11)
C9 C10 C11 C12 -2.3(15)
C10 C11 C12 C13 0.8(15)
C9 C8 C13 C12 1.0(15)
N3 C8 C13 C12 -175.5(9)
C9 C8 C13 C14 -177.9(11)
N3 C8 C13 C14 5.6(15)
C11 C12 C13 C8 -0.2(15)
C11 C12 C13 C14 178.7(11)
C8 C13 C14 C15 -99.8(12)
C12 C13 C14 C15 81.2(14)
C10 C9 C16 C17 13.8(19)
C8 C9 C16 C17 -171.9(12)
C1 N1 C18 C19 -82.3(9)
Cu1 N1 C18 C19 103.2(8)
C1 N1 C18 C23 98.7(9)
Cu1 N1 C18 C23 -75.9(8)
C23 C18 C19 C20 1.4(11)
N1 C18 C19 C20 -177.6(7)
C23 C18 C19 C26 -177.9(8)
N1 C18 C19 C26 3.0(11)
C18 C19 C20 C21 -1.9(12)
C26 C19 C20 C21 177.4(7)
C19 C20 C21 C22 0.6(12)
C20 C21 C22 C23 1.5(12)
C21 C22 C23 C18 -2.0(11)
C21 C22 C23 C24 174.9(8)
C19 C18 C23 C22 0.6(11)
N1 C18 C23 C22 179.6(7)
C19 C18 C23 C24 -176.5(8)
N1 C18 C23 C24 2.5(11)
C22 C23 C24 C25 -6.2(14)
C18 C23 C24 C25 170.7(9)
C20 C19 C26 C27 -70.4(11)
C18 C19 C26 C27 108.9(10)
N2 Cu1 C28 N4 -27(10)
N3 Cu1 C28 N4 55(7)
N1 Cu1 C28 N4 -127(7)
C31 N5 C29 C30 66.6(13)
C35 N5 C29 C30 -172.3(11)
C33 N5 C29 C30 -52.7(14)
C35 N5 C31 C32 52.2(11)
C33 N5 C31 C32 -67.5(11)
C29 N5 C31 C32 171.9(9)
C31 N5 C33 C34 -172.8(10)
C35 N5 C33 C34 65.9(12)
C29 N5 C33 C34 -54.1(12)
C31 N5 C35 C36 53.3(13)
C33 N5 C35 C36 173.1(10)
C29 N5 C35 C36 -65.9(13)
